data_2312404
loop_
_publ_author_name
'Eder, Felix'
'Weil, Matthias'

_publ_section_title
;
 Cadmium phosphates Cd<sub>2</sub>(PO<sub>4</sub>)OH and
 Cd<sub>5</sub>(PO<sub>4</sub>)<sub>2</sub>(OH)<sub>4</sub> crystallizing
 in mineral structures.
;
_journal_coeditor_code TX2081
_journal_issue 'Pt 2'
_journal_name_full 'Acta crystallographica. Section E, Crystallographic communications'
_journal_page_first 207
_journal_page_last 212
_journal_paper_doi 10.1107/S2056989024000793
_journal_volume 80
_journal_year 2024
_chemical_formula_iupac 'Cd2 (P O4) O H'
_chemical_formula_moiety 'Cd2 H O5 P'
_chemical_formula_sum 'Cd2 H O5 P'
_chemical_formula_weight 336.78
_chemical_name_systematic
;
Dicadmium orthophosphate hydroxide
;
_space_group_crystal_system monoclinic
_space_group_IT_number 15
_space_group_name_Hall '-I 2ya'
_space_group_name_H-M_alt 'I 1 2/a 1'
_audit_creation_method SHELXL-2019/3
_cell_angle_alpha 90
_cell_angle_beta 107.506(3)
_cell_angle_gamma 90
_cell_formula_units_Z 8
_cell_length_a 12.4307(13)
_cell_length_b 6.6910(6)
_cell_length_c 10.7087(10)
_cell_measurement_reflns_used 1272
_cell_measurement_temperature 296(2)
_cell_measurement_theta_max 25.790
_cell_measurement_theta_min 3.437
_cell_volume 849.43(14)
_computing_cell_refinement
;
SAINT (Bruker, 2016)
;
_computing_data_collection
;
APEX-3 (Bruker, 2016)
;
_computing_data_reduction
;
SAINT (Bruker, 2016)
;
_computing_molecular_graphics
;
ATOMS (Dowty, 2006)
;
_computing_publication_material
;
publCIF (Westrip, 2010)
;
_computing_structure_refinement
;
SHELXL (Sheldrick, 2015b)
;
_computing_structure_solution
;
SHELXT (Sheldrick, 2015a)
;
_diffrn_ambient_temperature 296(2)
_diffrn_measured_fraction_theta_full 1.000
_diffrn_measured_fraction_theta_max 1.000
_diffrn_measurement_device_type 'Bruker APEXII CCD'
_diffrn_measurement_method '\w- and \f-scan'
_diffrn_radiation_type MoK\a
_diffrn_radiation_wavelength 0.71073
_diffrn_reflns_av_R_equivalents 0.0650
_diffrn_reflns_av_unetI/netI 0.0544
_diffrn_reflns_limit_h_max 18
_diffrn_reflns_limit_h_min -18
_diffrn_reflns_limit_k_max 9
_diffrn_reflns_limit_k_min -9
_diffrn_reflns_limit_l_max 15
_diffrn_reflns_limit_l_min -15
_diffrn_reflns_number 7833
_diffrn_reflns_theta_full 25.242
_diffrn_reflns_theta_max 32.059
_diffrn_reflns_theta_min 3.437
_exptl_absorpt_coefficient_mu 10.297
_exptl_absorpt_correction_T_max 0.7463
_exptl_absorpt_correction_T_min 0.5999
_exptl_absorpt_correction_type multi-scan
_exptl_absorpt_process_details
;
(SADABS; Krause <i>et al.</i>, 2015)
;
_exptl_crystal_colour colourless
_exptl_crystal_density_diffrn 5.267
_exptl_crystal_description block
_exptl_crystal_F_000 1216
_exptl_crystal_size_max 0.100
_exptl_crystal_size_mid 0.080
_exptl_crystal_size_min 0.050
_refine_diff_density_max 2.914
_refine_diff_density_min -3.548
_refine_ls_extinction_method none
_refine_ls_goodness_of_fit_ref 1.033
_refine_ls_hydrogen_treatment undef
_refine_ls_matrix_type full
_refine_ls_number_parameters 80
_refine_ls_number_reflns 1477
_refine_ls_number_restraints 0
_refine_ls_restrained_S_all 1.033
_refine_ls_R_factor_all 0.0847
_refine_ls_R_factor_gt 0.0465
_refine_ls_shift/su_max 0.000
_refine_ls_shift/su_mean 0.000
_refine_ls_structure_factor_coef Fsqd
_refine_ls_weighting_details 'w=1/[\s^2^(Fo^2^)+(0.0267P)^2^+36.2119P] where P=(Fo^2^+2Fc^2^)/3'
_refine_ls_weighting_scheme calc
_refine_ls_wR_factor_gt 0.0852
_refine_ls_wR_factor_ref 0.0996
_reflns_number_gt 1026
_reflns_number_total 1477
_reflns_threshold_expression 'I > 2\s(I)'
_cod_data_source_file tx2081.cif
_cod_data_source_block CdPO4OH
_cod_original_sg_symbol_H-M 'I 2/a'
_cod_database_code 2312404
_shelx_space_group_comment
;
The symmetry employed for this shelxl refinement is uniquely defined
by the following loop, which should always be used as a source of
symmetry information in preference to the above space-group names.
They are only intended as comments.
;
_shelx_estimated_absorpt_t_min 0.426
_shelx_estimated_absorpt_t_max 0.627

loop_
_space_group_symop_operation_xyz
'x, y, z'
'-x+1/2, y, -z'
'x+1/2, y+1/2, z+1/2'
'-x+1, y+1/2, -z+1/2'
'-x, -y, -z'
'x-1/2, -y, z'
'-x+1/2, -y+1/2, -z+1/2'
'x, -y+1/2, z+1/2'

loop_
_atom_site_type_symbol
_atom_site_label
_atom_site_fract_x
_atom_site_fract_y
_atom_site_fract_z
_atom_site_U_iso_or_equiv
_atom_site_adp_type
_atom_site_calc_flag
_atom_site_occupancy
_atom_site_disorder_assembly
_atom_site_disorder_group
Cd Cd1 0.20094(5) -0.00573(10) 0.19098(6) 0.01905(15) Uani d 1 . .
Cd Cd2 0.10811(8) 0.15931(10) 0.44546(7) 0.0293(2) Uani d 1 . .
P P1 0.07732(19) 0.6694(3) 0.3759(2) 0.0151(4) Uani d 1 . .
O O1A 0.123(2) 0.856(3) 0.469(2) 0.028(3) Uani d 0.349(18) . .
O O1B 0.0590(13) 0.8402(17) 0.4621(11) 0.028(3) Uani d 0.651(18) . .
O O2A 0.970(8) 0.592(15) 0.297(10) 0.040(7) Uani d 0.349(18) . .
O O2B 0.958(4) 0.640(7) 0.287(5) 0.040(7) Uani d 0.651(18) . .
O O3 0.1538(6) 0.7093(10) 0.2916(7) 0.0299(16) Uani d 1 . .
O O4 0.1231(6) 0.4933(10) 0.4698(6) 0.0261(14) Uani d 1 . .
O OH 0.2574(6) 0.1685(10) 0.3799(6) 0.0265(14) Uani d 1 . .

loop_
_atom_site_aniso_label
_atom_site_aniso_U_11
_atom_site_aniso_U_22
_atom_site_aniso_U_33
_atom_site_aniso_U_12
_atom_site_aniso_U_13
_atom_site_aniso_U_23
Cd1 0.0173(3) 0.0217(3) 0.0184(3) 0.0027(3) 0.0058(2) 0.0029(3)
Cd2 0.0639(6) 0.0122(3) 0.0167(3) 0.0014(3) 0.0197(3) -0.0001(3)
P1 0.0196(11) 0.0113(8) 0.0157(9) 0.0003(8) 0.0072(8) -0.0014(8)
O1A 0.043(8) 0.017(4) 0.025(4) 0.009(6) 0.012(6) -0.004(3)
O1B 0.043(8) 0.017(4) 0.025(4) 0.009(6) 0.012(6) -0.004(3)
O2A 0.011(10) 0.08(2) 0.029(9) 0.002(11) 0.000(8) 0.033(12)
O2B 0.011(10) 0.08(2) 0.029(9) 0.002(11) 0.000(8) 0.033(12)
O3 0.019(4) 0.030(4) 0.046(4) 0.002(3) 0.019(3) 0.014(3)
O4 0.041(4) 0.018(3) 0.020(3) 0.007(3) 0.011(3) 0.005(3)
OH 0.040(4) 0.023(3) 0.014(3) 0.009(3) 0.003(3) -0.003(3)

loop_
_atom_type_symbol
_atom_type_description
_atom_type_scat_dispersion_real
_atom_type_scat_dispersion_imag
_atom_type_scat_source
Cd Cd -0.8075 1.2024 'International Tables Vol C Tables 4.2.6.8 and 6.1.1.4'
O O 0.0106 0.0060 'International Tables Vol C Tables 4.2.6.8 and 6.1.1.4'
P P 0.1023 0.0942 'International Tables Vol C Tables 4.2.6.8 and 6.1.1.4'
H H 0.0000 0.0000 'International Tables Vol C Tables 4.2.6.8 and 6.1.1.4'

loop_
_geom_angle_atom_site_label_1
_geom_angle_atom_site_label_2
_geom_angle_atom_site_label_3
_geom_angle_site_symmetry_1
_geom_angle_site_symmetry_3
_geom_angle
_geom_angle_publ_flag
O3 Cd1 OH 7 . 102.4(3) ?
O3 Cd1 O2A 7 4_545 158(3) ?
OH Cd1 O2A . 4_545 81.1(17) ?
O3 Cd1 O4 7 8_554 100.9(3) ?
OH Cd1 O4 . 8_554 146.6(2) ?
O2A Cd1 O4 4_545 8_554 86(3) ?
O3 Cd1 O2B 7 4_545 163.9(15) ?
OH Cd1 O2B . 4_545 74.4(8) ?
O2A Cd1 O2B 4_545 4_545 9(2) ?
O4 Cd1 O2B 8_554 4_545 89.0(13) ?
O3 Cd1 O3 7 1_545 76.9(2) ?
OH Cd1 O3 . 1_545 93.5(3) ?
O2A Cd1 O3 4_545 1_545 81(3) ?
O4 Cd1 O3 8_554 1_545 114.9(3) ?
O2B Cd1 O3 4_545 1_545 87.5(14) ?
O3 Cd1 OH 7 7 110.1(2) ?
OH Cd1 OH . 7 76.5(2) ?
O2A Cd1 OH 4_545 7 92(3) ?
O4 Cd1 OH 8_554 7 73.2(2) ?
O2B Cd1 OH 4_545 7 84.8(13) ?
O3 Cd1 OH 1_545 7 168.8(2) ?
O3 Cd1 Cd2 7 8_554 123.70(17) ?
OH Cd1 Cd2 . 8_554 106.25(17) ?
O2A Cd1 Cd2 4_545 8_554 75(3) ?
O4 Cd1 Cd2 8_554 8_554 40.40(16) ?
O2B Cd1 Cd2 4_545 8_554 71.9(16) ?
O3 Cd1 Cd2 1_545 8_554 145.72(17) ?
OH Cd1 Cd2 7 8_554 37.43(15) ?
O3 Cd1 Cd2 7 . 125.92(19) ?
OH Cd1 Cd2 . . 38.11(19) ?
O2A Cd1 Cd2 4_545 . 47(2) ?
O4 Cd1 Cd2 8_554 . 132.32(18) ?
O2B Cd1 Cd2 4_545 . 43.4(12) ?
O3 Cd1 Cd2 1_545 . 73.04(18) ?
OH Cd1 Cd2 7 . 95.77(14) ?
Cd2 Cd1 Cd2 8_554 . 105.90(2) ?
O1A Cd2 OH 1_545 2_556 84.3(7) ?
O1A Cd2 OH 1_545 . 90.8(8) ?
OH Cd2 OH 2_556 . 76.1(3) ?
O1A Cd2 O1B 1_545 1_545 20.4(7) ?
OH Cd2 O1B 2_556 1_545 96.9(4) ?
OH Cd2 O1B . 1_545 109.4(4) ?
O1A Cd2 O4 1_545 . 165.7(7) ?
OH Cd2 O4 2_556 . 81.5(2) ?
OH Cd2 O4 . . 87.7(2) ?
O1B Cd2 O4 1_545 . 162.0(4) ?
O1A Cd2 O2B 1_545 4_545 93.8(13) ?
OH Cd2 O2B 2_556 4_545 150.0(12) ?
OH Cd2 O2B . 4_545 74.0(12) ?
O1B Cd2 O2B 1_545 4_545 90.9(11) ?
O4 Cd2 O2B . 4_545 99.5(12) ?
O1A Cd2 O2A 1_545 4_545 87(3) ?
OH Cd2 O2A 2_556 4_545 151(2) ?
OH Cd2 O2A . 4_545 77(2) ?
O1B Cd2 O2A 1_545 4_545 83(2) ?
O4 Cd2 O2A . 4_545 107(2) ?
O2B Cd2 O2A 4_545 4_545 8(3) ?
O1A Cd2 O1B 1_545 5_566 90.4(8) ?
OH Cd2 O1B 2_556 5_566 100.2(3) ?
OH Cd2 O1B . 5_566 175.9(3) ?
O1B Cd2 O1B 1_545 5_566 72.4(4) ?
O4 Cd2 O1B . 5_566 90.2(3) ?
O2B Cd2 O1B 4_545 5_566 109.8(12) ?
O2A Cd2 O1B 4_545 5_566 107(2) ?
O1A Cd2 Cd2 1_545 2_556 84.9(8) ?
OH Cd2 Cd2 2_556 2_556 38.84(19) ?
OH Cd2 Cd2 . 2_556 37.31(16) ?
O1B Cd2 Cd2 1_545 2_556 104.7(4) ?
O4 Cd2 Cd2 . 2_556 85.30(18) ?
O2B Cd2 Cd2 4_545 2_556 111.2(12) ?
O2A Cd2 Cd2 4_545 2_556 113(2) ?
O1B Cd2 Cd2 5_566 2_556 139.0(3) ?
O1A Cd2 Cd1 1_545 8 125.3(6) ?
OH Cd2 Cd1 2_556 8 45.93(19) ?
OH Cd2 Cd1 . 8 96.04(17) ?
O1B Cd2 Cd1 1_545 8 128.2(3) ?
O4 Cd2 Cd1 . 8 40.91(16) ?
O2B Cd2 Cd1 4_545 8 140.2(11) ?
O2A Cd2 Cd1 4_545 8 148(2) ?
O1B Cd2 Cd1 5_566 8 80.1(3) ?
Cd2 Cd2 Cd1 2_556 8 70.04(2) ?
O1A Cd2 Cd1 1_545 . 75.0(7) ?
OH Cd2 Cd1 2_556 . 110.3(2) ?
OH Cd2 Cd1 . . 39.81(17) ?
O1B Cd2 Cd1 1_545 . 85.5(3) ?
O4 Cd2 Cd1 . . 111.95(16) ?
O2B Cd2 Cd1 4_545 . 41.3(12) ?
O2A Cd2 Cd1 4_545 . 41(2) ?
O1B Cd2 Cd1 5_566 . 144.2(3) ?
Cd2 Cd2 Cd1 2_556 . 73.08(3) ?
Cd1 Cd2 Cd1 8 . 134.96(3) ?
O2A P1 O2B 1_455 1_455 14(4) ?
O2A P1 O3 1_455 . 110(4) ?
O2B P1 O3 1_455 . 108(2) ?
O2A P1 O1B 1_455 . 110(5) ?
O2B P1 O1B 1_455 . 101(2) ?
O3 P1 O1B . . 117.5(6) ?
O2A P1 O4 1_455 . 102(3) ?
O2B P1 O4 1_455 . 114.4(14) ?
O3 P1 O4 . . 110.3(4) ?
O1B P1 O4 . . 105.7(5) ?
O2A P1 O1A 1_455 . 138(4) ?
O2B P1 O1A 1_455 . 126(2) ?
O3 P1 O1A . . 93.8(10) ?
O1B P1 O1A . . 29.0(8) ?
O4 P1 O1A . . 101.5(9) ?
O1B O1A P1 . . 71(2) ?
O1B O1A Cd2 . 1_565 94(2) ?
P1 O1A Cd2 . 1_565 134.3(14) ?
O1A O1B P1 . . 80(2) ?
O1A O1B Cd2 . 1_565 66(2) ?
P1 O1B Cd2 . 1_565 124.8(7) ?
O1A O1B Cd2 . 5_566 152(2) ?
P1 O1B Cd2 . 5_566 121.4(8) ?
Cd2 O1B Cd2 1_565 5_566 107.6(4) ?
P1 O2A Cd1 1_655 4 142(7) ?
P1 O2A Cd2 1_655 4 123(5) ?
Cd1 O2A Cd2 4 4 92(3) ?
P1 O2B Cd1 1_655 4 135(2) ?
P1 O2B Cd2 1_655 4 128(3) ?
Cd1 O2B Cd2 4 4 95.3(19) ?
P1 O3 Cd1 . 7 118.7(4) ?
P1 O3 Cd1 . 1_565 134.6(4) ?
Cd1 O3 Cd1 7 1_565 103.1(2) ?
P1 O4 Cd2 . . 133.0(4) ?
P1 O4 Cd1 . 8 127.5(4) ?
Cd2 O4 Cd1 . 8 98.7(2) ?
Cd2 OH Cd2 2_556 . 103.8(3) ?
Cd2 OH Cd1 2_556 . 137.1(3) ?
Cd2 OH Cd1 . . 102.1(3) ?
Cd2 OH Cd1 2_556 7 96.6(3) ?
Cd2 OH Cd1 . 7 113.6(3) ?
Cd1 OH Cd1 . 7 103.5(2) ?

loop_
_geom_bond_atom_site_label_1
_geom_bond_atom_site_label_2
_geom_bond_site_symmetry_2
_geom_bond_distance
_geom_bond_publ_flag
Cd1 O3 7 2.224(7) y
Cd1 OH . 2.256(6) y
Cd1 O2A 4_545 2.26(10) ?
Cd1 O4 8_554 2.275(6) y
Cd1 O2B 4_545 2.28(5) y
Cd1 O3 1_545 2.350(6) y
Cd1 OH 7 2.484(7) y
Cd1 Cd2 8_554 3.4339(9) ?
Cd1 Cd2 . 3.4453(10) ?
Cd2 O1A 1_545 2.05(2) ?
Cd2 OH 2_556 2.101(6) y
Cd2 OH . 2.174(7) y
Cd2 O1B 1_545 2.242(12) y
Cd2 O4 . 2.251(7) y
Cd2 O2B 4_545 2.38(5) y
Cd2 O2A 4_545 2.52(9) ?
Cd2 O1B 5_566 2.556(14) y
Cd2 Cd2 2_556 3.3659(18) ?
P1 O2A 1_455 1.44(11) ?
P1 O2B 1_455 1.51(5) y
P1 O3 . 1.519(7) y
P1 O1B . 1.528(11) y
P1 O4 . 1.542(7) y
P1 O1A . 1.59(2) ?
O1A O1B . 0.78(2) ?
